data_4332230
loop_
_publ_author_name
'Gosiewska, Silvia'
'Cornelissen, Jeroen J. L. M.'
'Lutz, Martin'
'Spek, Anthony L.'
'van Koten, Gerard'
'Klein Gebbink, Robertus J. M.'

_publ_section_title
;
 Diastereopure Fe(II) and Zn(II) Complexes Derived from a
 TridentateN,N&#x2018;,N-Bis(methyl-l-prolinate)-Substituted Pyridine
 Ligand
;
_journal_issue 10
_journal_name_full 'Inorganic Chemistry'
_journal_page_first 4214
_journal_page_last 4227
_journal_paper_doi 10.1021/ic060134z
_journal_volume 45
_journal_year 2006
_chemical_absolute_configuration ad
_chemical_formula_moiety 'C19 H31 Fe N3 O6, 2(C F3 O3 S)'
_chemical_formula_sum 'C21 H31 F6 Fe N3 O12 S2'
_chemical_formula_weight 751.46
_chemical_name_systematic
; 
 ? 
;
_space_group_IT_number 4
_symmetry_cell_setting monoclinic
_symmetry_space_group_name_Hall 'P 2yb'
_symmetry_space_group_name_H-M 'P 1 21 1'
_atom_sites_solution_hydrogens difmap
_atom_sites_solution_primary direct
_atom_sites_solution_secondary difmap
_audit_creation_method SHELXL-97
_cell_angle_alpha 90.00
_cell_angle_beta 99.851(9)
_cell_angle_gamma 90.00
_cell_formula_units_Z 2
_cell_length_a 9.6431(7)
_cell_length_b 13.9031(12)
_cell_length_c 11.4677(12)
_cell_measurement_reflns_used 122
_cell_measurement_temperature 150(2)
_cell_measurement_theta_max 20.873
_cell_measurement_theta_min 4.169
_cell_volume 1514.8(2)
_computing_cell_refinement DirAX
_computing_data_collection 'Nonius COLLECT'
_computing_data_reduction 'EvalCCD, SadABS'
_computing_structure_refinement 'SHELXL-97 (Sheldrick, 1997)'
_computing_structure_solution 'SHELXS-97 (Sheldrick, 1990)'
_diffrn_ambient_temperature 150(2)
_diffrn_measured_fraction_theta_full 0.998
_diffrn_measured_fraction_theta_max 0.998
_diffrn_measurement_device_type 'Nonius KappaCCD'
_diffrn_radiation_monochromator graphite
_diffrn_radiation_source 'rotating anode'
_diffrn_radiation_type MoK\a
_diffrn_radiation_wavelength 0.71073
_diffrn_reflns_av_R_equivalents 0.0197
_diffrn_reflns_av_sigmaI/netI 0.0303
_diffrn_reflns_limit_h_max 12
_diffrn_reflns_limit_h_min -12
_diffrn_reflns_limit_k_max 18
_diffrn_reflns_limit_k_min -18
_diffrn_reflns_limit_l_max 14
_diffrn_reflns_limit_l_min -14
_diffrn_reflns_number 23587
_diffrn_reflns_theta_full 27.50
_diffrn_reflns_theta_max 27.50
_diffrn_reflns_theta_min 1.80
_exptl_absorpt_coefficient_mu 0.736
_exptl_absorpt_correction_T_max 0.92
_exptl_absorpt_correction_T_min 0.80
_exptl_absorpt_correction_type multi-scan
_exptl_crystal_colour red
_exptl_crystal_density_diffrn 1.648
_exptl_crystal_density_method 'not measured'
_exptl_crystal_description plate
_exptl_crystal_F_000 772
_exptl_crystal_size_max 0.36
_exptl_crystal_size_mid 0.33
_exptl_crystal_size_min 0.12
_refine_diff_density_max 0.350
_refine_diff_density_min -0.236
_refine_diff_density_rms 0.048
_refine_ls_abs_structure_details 'Flack H D (1983), Acta Cryst. A39, 876-881'
_refine_ls_abs_structure_Flack 0.025(8)
_refine_ls_extinction_method none
_refine_ls_goodness_of_fit_ref 1.044
_refine_ls_hydrogen_treatment mixed
_refine_ls_matrix_type full
_refine_ls_number_parameters 424
_refine_ls_number_reflns 6883
_refine_ls_number_restraints 1
_refine_ls_restrained_S_all 1.044
_refine_ls_R_factor_all 0.0313
_refine_ls_R_factor_gt 0.0260
_refine_ls_shift/su_max 0.022
_refine_ls_shift/su_mean 0.001
_refine_ls_structure_factor_coef Fsqd
_refine_ls_weighting_details 'calc w=1/[\s^2^(Fo^2^)+(0.0420P)^2^+0.0000P] where P=(Fo^2^+2Fc^2^)/3'
_refine_ls_weighting_scheme calc
_refine_ls_wR_factor_gt 0.0638
_refine_ls_wR_factor_ref 0.0655
_reflns_number_gt 6265
_reflns_number_total 6883
_reflns_threshold_expression I>2\s(I)
_cod_data_source_file ic060134zsup1.cif
_cod_data_source_block s2781a
_cod_original_sg_symbol_H-M 'P 21'
_cod_database_code 4332230

loop_
_symmetry_equiv_pos_as_xyz
'x, y, z'
'-x, y+1/2, -z'

loop_
_atom_site_label
_atom_site_type_symbol
_atom_site_fract_x
_atom_site_fract_y
_atom_site_fract_z
_atom_site_U_iso_or_equiv
_atom_site_adp_type
_atom_site_occupancy
_atom_site_symmetry_multiplicity
_atom_site_calc_flag
_atom_site_refinement_flags
Fe1 Fe 0.49056(2) 0.272631(17) 0.21048(2) 0.01581(7) Uani 1 1 d .
O1 O 0.68552(14) 0.36259(10) 0.27194(12) 0.0237(3) Uani 1 1 d .
O2 O 0.91533(14) 0.36757(11) 0.27055(12) 0.0272(3) Uani 1 1 d .
O3 O 0.48702(14) 0.30828(10) 0.40073(12) 0.0239(3) Uani 1 1 d .
O4 O 0.35646(15) 0.32974(12) 0.54215(12) 0.0288(3) Uani 1 1 d .
O5 O 0.38040(15) 0.40198(11) 0.16350(15) 0.0241(3) Uani 1 1 d .
H1O H 0.358(2) 0.4298(18) 0.215(2) 0.024(6) Uiso 1 1 d .
H2O H 0.322(3) 0.403(2) 0.099(3) 0.048(8) Uiso 1 1 d .
O6 O 0.62735(17) 0.15860(12) 0.27376(15) 0.0268(3) Uani 1 1 d .
H3O H 0.639(2) 0.1156(19) 0.240(2) 0.014(6) Uiso 1 1 d .
H4O H 0.648(4) 0.151(3) 0.344(4) 0.094(14) Uiso 1 1 d .
N1 N 0.37289(16) 0.20022(11) 0.05618(14) 0.0182(3) Uani 1 1 d .
N2 N 0.62194(14) 0.28398(12) 0.05791(12) 0.0162(3) Uani 1 1 d .
N3 N 0.28439(17) 0.20775(12) 0.26282(14) 0.0210(3) Uani 1 1 d .
C2 C 0.4355(2) 0.17651(14) -0.03553(16) 0.0192(4) Uani 1 1 d .
C3 C 0.3627(2) 0.13320(16) -0.13647(18) 0.0273(4) Uani 1 1 d .
H3 H 0.4085 0.1180 -0.2012 0.033 Uiso 1 1 calc R
C4 C 0.2214(2) 0.11262(18) -0.14051(18) 0.0321(5) Uani 1 1 d .
H4 H 0.1692 0.0822 -0.2083 0.038 Uiso 1 1 calc R
C5 C 0.1562(2) 0.13640(17) -0.04560(19) 0.0283(5) Uani 1 1 d .
H5 H 0.0595 0.1224 -0.0471 0.034 Uiso 1 1 calc R
C6 C 0.2350(2) 0.18078(14) 0.05084(17) 0.0218(4) Uani 1 1 d .
C7 C 0.5907(2) 0.19860(15) -0.01872(17) 0.0206(4) Uani 1 1 d .
H7A H 0.6452 0.1428 0.0180 0.025 Uiso 1 1 calc R
H7B H 0.6187 0.2109 -0.0965 0.025 Uiso 1 1 calc R
C8 C 0.5918(2) 0.37349(15) -0.01249(18) 0.0227(4) Uani 1 1 d .
H8A H 0.5786 0.4284 0.0395 0.027 Uiso 1 1 calc R
H8B H 0.5057 0.3659 -0.0726 0.027 Uiso 1 1 calc R
C9 C 0.7209(2) 0.38976(17) -0.07227(19) 0.0298(5) Uani 1 1 d .
H9A H 0.7096 0.3563 -0.1495 0.036 Uiso 1 1 calc R
H9B H 0.7358 0.4592 -0.0848 0.036 Uiso 1 1 calc R
C10 C 0.8438(2) 0.34702(17) 0.01519(18) 0.0281(5) Uani 1 1 d .
H10A H 0.9062 0.3985 0.0538 0.034 Uiso 1 1 calc R
H10B H 0.8999 0.3027 -0.0258 0.034 Uiso 1 1 calc R
C11 C 0.77408(18) 0.29242(14) 0.10687(15) 0.0187(4) Uani 1 1 d .
H11 H 0.8165 0.2268 0.1200 0.022 Uiso 1 1 calc R
C12 C 0.78408(19) 0.34427(14) 0.22419(16) 0.0190(4) Uani 1 1 d .
C13 C 0.9352(2) 0.41160(19) 0.38764(19) 0.0305(5) Uani 1 1 d .
H13A H 0.8752 0.4687 0.3856 0.046 Uiso 1 1 calc R
H13B H 1.0340 0.4304 0.4111 0.046 Uiso 1 1 calc R
H13C H 0.9098 0.3653 0.4449 0.046 Uiso 1 1 calc R
C14 C 0.1754(2) 0.21534(16) 0.15688(17) 0.0248(4) Uani 1 1 d .
H14A H 0.1442 0.2830 0.1450 0.030 Uiso 1 1 calc R
H14B H 0.0929 0.1757 0.1669 0.030 Uiso 1 1 calc R
C15 C 0.2997(3) 0.10442(17) 0.3024(2) 0.0371(5) Uani 1 1 d .
H15A H 0.2397 0.0625 0.2448 0.045 Uiso 1 1 calc R
H15B H 0.3987 0.0834 0.3080 0.045 Uiso 1 1 calc R
C16 C 0.2554(3) 0.0975(2) 0.4212(2) 0.0510(7) Uani 1 1 d .
H16A H 0.3387 0.0952 0.4850 0.061 Uiso 1 1 calc R
H16B H 0.1981 0.0391 0.4261 0.061 Uiso 1 1 calc R
C17 C 0.1694(3) 0.1873(2) 0.4319(2) 0.0429(7) Uani 1 1 d .
H17A H 0.1738 0.2063 0.5156 0.052 Uiso 1 1 calc R
H17B H 0.0699 0.1784 0.3945 0.052 Uiso 1 1 calc R
C18 C 0.2434(2) 0.26054(17) 0.36444(16) 0.0260(4) Uani 1 1 d .
H18 H 0.1772 0.3139 0.3348 0.031 Uiso 1 1 calc R
C19 C 0.3763(2) 0.30125(14) 0.43711(17) 0.0221(4) Uani 1 1 d .
C20 C 0.4762(2) 0.37276(18) 0.61807(19) 0.0322(5) Uani 1 1 d .
H20A H 0.5489 0.3238 0.6409 0.048 Uiso 1 1 calc R
H20B H 0.4462 0.3987 0.6892 0.048 Uiso 1 1 calc R
H20C H 0.5145 0.4248 0.5754 0.048 Uiso 1 1 calc R
S1 S 0.68432(5) 0.08789(4) 0.61581(4) 0.02410(11) Uani 1 1 d .
F1 F 0.8599(2) 0.19068(15) 0.76257(16) 0.0777(6) Uani 1 1 d .
F2 F 0.79858(17) 0.25524(11) 0.59215(16) 0.0584(4) Uani 1 1 d .
F3 F 0.94424(18) 0.13896(15) 0.6150(2) 0.0818(7) Uani 1 1 d .
O7 O 0.5750(2) 0.13419(16) 0.6643(2) 0.0633(6) Uani 1 1 d .
O8 O 0.6632(3) 0.07976(15) 0.49103(16) 0.0684(7) Uani 1 1 d .
O9 O 0.73966(18) 0.00199(12) 0.67677(15) 0.0400(4) Uani 1 1 d .
C21 C 0.8288(3) 0.17257(19) 0.6483(2) 0.0413(6) Uani 1 1 d .
S2 S 0.17940(5) 0.47630(3) 0.87047(4) 0.01930(10) Uani 1 1 d .
F4 F -0.04890(15) 0.40038(12) 0.75112(13) 0.0492(4) Uani 1 1 d .
F5 F 0.08398(19) 0.47053(15) 0.64501(12) 0.0650(5) Uani 1 1 d .
F6 F 0.14248(18) 0.33338(13) 0.72041(17) 0.0628(5) Uani 1 1 d .
O10 O 0.09836(17) 0.56093(12) 0.87993(16) 0.0383(4) Uani 1 1 d .
O11 O 0.17781(17) 0.40621(13) 0.96287(14) 0.0365(4) Uani 1 1 d .
O12 O 0.31712(14) 0.49370(10) 0.84151(13) 0.0269(3) Uani 1 1 d .
C22 C 0.0847(2) 0.41611(18) 0.7400(2) 0.0335(5) Uani 1 1 d .

loop_
_atom_site_aniso_label
_atom_site_aniso_U_11
_atom_site_aniso_U_22
_atom_site_aniso_U_33
_atom_site_aniso_U_23
_atom_site_aniso_U_13
_atom_site_aniso_U_12
Fe1 0.01539(12) 0.01739(13) 0.01530(11) -0.00153(11) 0.00444(9) 0.00053(11)
O1 0.0195(7) 0.0293(8) 0.0235(7) -0.0047(6) 0.0074(6) -0.0022(6)
O2 0.0178(7) 0.0399(9) 0.0239(7) -0.0070(6) 0.0041(6) -0.0036(6)
O3 0.0237(7) 0.0290(8) 0.0206(7) -0.0039(6) 0.0086(6) -0.0027(6)
O4 0.0312(8) 0.0361(9) 0.0218(7) -0.0111(6) 0.0130(6) -0.0020(7)
O5 0.0269(8) 0.0242(8) 0.0213(7) -0.0034(6) 0.0042(6) 0.0075(6)
O6 0.0372(9) 0.0251(9) 0.0183(8) -0.0003(7) 0.0048(6) 0.0137(7)
N1 0.0202(8) 0.0172(8) 0.0175(7) -0.0007(6) 0.0042(6) -0.0004(6)
N2 0.0148(7) 0.0173(8) 0.0162(6) 0.0002(6) 0.0015(5) 0.0012(6)
N3 0.0262(8) 0.0185(8) 0.0196(8) -0.0015(6) 0.0072(6) 0.0007(7)
C2 0.0225(9) 0.0166(9) 0.0187(9) 0.0000(7) 0.0045(7) 0.0027(7)
C3 0.0327(11) 0.0277(11) 0.0212(9) -0.0050(9) 0.0038(9) 0.0018(9)
C4 0.0326(12) 0.0371(14) 0.0235(10) -0.0104(9) -0.0037(9) -0.0039(10)
C5 0.0224(11) 0.0316(12) 0.0294(11) -0.0049(9) -0.0002(9) -0.0071(9)
C6 0.0219(10) 0.0210(10) 0.0227(9) -0.0021(8) 0.0045(8) -0.0054(8)
C7 0.0204(10) 0.0241(10) 0.0181(9) -0.0011(8) 0.0052(7) 0.0052(8)
C8 0.0253(10) 0.0225(10) 0.0203(10) 0.0070(8) 0.0033(8) 0.0048(8)
C9 0.0328(12) 0.0338(12) 0.0247(10) 0.0077(9) 0.0105(9) -0.0049(10)
C10 0.0239(10) 0.0405(13) 0.0219(10) 0.0021(9) 0.0098(8) -0.0036(9)
C11 0.0153(8) 0.0218(11) 0.0195(8) -0.0010(7) 0.0042(7) 0.0014(7)
C12 0.0190(9) 0.0208(9) 0.0175(9) 0.0019(7) 0.0046(7) 0.0015(7)
C13 0.0254(11) 0.0419(13) 0.0235(10) -0.0098(9) 0.0019(8) -0.0016(9)
C14 0.0171(9) 0.0323(11) 0.0255(10) -0.0076(9) 0.0055(8) -0.0062(8)
C15 0.0458(14) 0.0223(11) 0.0486(14) 0.0100(10) 0.0235(11) 0.0002(10)
C16 0.076(2) 0.0439(15) 0.0362(14) 0.0073(12) 0.0172(13) -0.0190(15)
C17 0.0394(14) 0.0616(18) 0.0319(12) -0.0121(12) 0.0179(10) -0.0256(13)
C18 0.0229(9) 0.0343(13) 0.0235(9) -0.0081(9) 0.0111(7) -0.0025(9)
C19 0.0274(10) 0.0205(10) 0.0206(9) -0.0019(7) 0.0104(8) 0.0033(8)
C20 0.0339(12) 0.0397(13) 0.0217(10) -0.0115(10) 0.0009(9) 0.0030(10)
S1 0.0275(3) 0.0236(3) 0.0213(2) 0.0055(2) 0.00452(19) -0.0030(2)
F1 0.0918(14) 0.0731(13) 0.0559(11) -0.0066(10) -0.0223(10) -0.0330(11)
F2 0.0622(10) 0.0316(9) 0.0792(11) 0.0144(8) 0.0059(8) -0.0104(7)
F3 0.0384(9) 0.0648(12) 0.153(2) 0.0249(13) 0.0467(11) 0.0016(9)
O7 0.0442(11) 0.0543(13) 0.1007(17) 0.0100(12) 0.0388(11) 0.0080(10)
O8 0.123(2) 0.0495(13) 0.0265(9) 0.0057(9) -0.0047(10) -0.0288(12)
O9 0.0441(9) 0.0332(9) 0.0459(9) 0.0170(8) 0.0171(8) 0.0017(8)
C21 0.0331(13) 0.0375(14) 0.0529(16) 0.0074(12) 0.0067(11) -0.0020(10)
S2 0.0186(2) 0.0181(2) 0.0207(2) -0.00003(18) 0.00201(17) -0.00142(18)
F4 0.0337(8) 0.0642(10) 0.0482(9) -0.0115(8) 0.0028(7) -0.0209(7)
F5 0.0727(11) 0.0952(14) 0.0226(7) 0.0120(8) -0.0050(7) -0.0301(11)
F6 0.0704(11) 0.0463(10) 0.0761(12) -0.0375(9) 0.0251(9) -0.0106(8)
O10 0.0300(8) 0.0268(9) 0.0594(11) -0.0076(8) 0.0114(7) 0.0039(7)
O11 0.0358(9) 0.0427(10) 0.0289(8) 0.0126(8) 0.0000(7) -0.0094(8)
O12 0.0194(7) 0.0245(8) 0.0371(8) 0.0035(6) 0.0060(6) 0.0005(6)
C22 0.0340(12) 0.0389(13) 0.0279(11) -0.0080(10) 0.0057(9) -0.0091(10)

loop_
_atom_type_symbol
_atom_type_description
_atom_type_scat_dispersion_real
_atom_type_scat_dispersion_imag
_atom_type_scat_source
C C 0.0033 0.0016 'International Tables Vol C Tables 4.2.6.8 and 6.1.1.4'
H H 0.0000 0.0000 'International Tables Vol C Tables 4.2.6.8 and 6.1.1.4'
F F 0.0171 0.0103 'International Tables Vol C Tables 4.2.6.8 and 6.1.1.4'
Fe Fe 0.3463 0.8444 'International Tables Vol C Tables 4.2.6.8 and 6.1.1.4'
N N 0.0061 0.0033 'International Tables Vol C Tables 4.2.6.8 and 6.1.1.4'
O O 0.0106 0.0060 'International Tables Vol C Tables 4.2.6.8 and 6.1.1.4'
S S 0.1246 0.1234 'International Tables Vol C Tables 4.2.6.8 and 6.1.1.4'

loop_
_geom_angle_atom_site_label_1
_geom_angle_atom_site_label_2
_geom_angle_atom_site_label_3
_geom_angle
O6 Fe1 O5 170.21(7)
O6 Fe1 N1 98.06(7)
O5 Fe1 N1 90.97(6)
O6 Fe1 O3 86.80(6)
O5 Fe1 O3 88.24(6)
N1 Fe1 O3 143.09(6)
O6 Fe1 O1 82.60(6)
O5 Fe1 O1 87.92(6)
N1 Fe1 O1 142.79(5)
O3 Fe1 O1 74.07(5)
O6 Fe1 N2 85.47(6)
O5 Fe1 N2 93.73(6)
N1 Fe1 N2 72.33(5)
O3 Fe1 N2 144.54(5)
O1 Fe1 N2 70.63(5)
O6 Fe1 N3 97.47(6)
O5 Fe1 N3 88.93(6)
N1 Fe1 N3 71.61(6)
O3 Fe1 N3 71.48(5)
O1 Fe1 N3 145.49(5)
N2 Fe1 N3 143.88(5)
C12 O1 Fe1 114.80(13)
C12 O2 C13 115.96(15)
C19 O3 Fe1 118.46(13)
C19 O4 C20 116.69(16)
Fe1 O5 H1O 115.2(18)
Fe1 O5 H2O 118(2)
H1O O5 H2O 116(3)
Fe1 O6 H3O 125.5(17)
Fe1 O6 H4O 119(3)
H3O O6 H4O 112(4)
C2 N1 C6 119.22(16)
C2 N1 Fe1 120.61(12)
C6 N1 Fe1 120.15(12)
C7 N2 C11 112.11(14)
C7 N2 C8 110.44(14)
C11 N2 C8 103.20(14)
C7 N2 Fe1 108.07(11)
C11 N2 Fe1 110.50(10)
C8 N2 Fe1 112.54(11)
C14 N3 C18 111.38(15)
C14 N3 C15 109.71(17)
C18 N3 C15 105.06(16)
C14 N3 Fe1 106.13(11)
C18 N3 Fe1 111.12(12)
C15 N3 Fe1 113.53(13)
N1 C2 C3 122.10(18)
N1 C2 C7 114.84(16)
C3 C2 C7 123.05(18)
C2 C3 C4 118.20(19)
C2 C3 H3 120.9
C4 C3 H3 120.9
C3 C4 C5 120.00(19)
C3 C4 H4 120.0
C5 C4 H4 120.0
C6 C5 C4 118.39(19)
C6 C5 H5 120.8
C4 C5 H5 120.8
N1 C6 C5 122.09(18)
N1 C6 C14 114.08(16)
C5 C6 C14 123.79(18)
N2 C7 C2 109.66(15)
N2 C7 H7A 109.7
C2 C7 H7A 109.7
N2 C7 H7B 109.7
C2 C7 H7B 109.7
H7A C7 H7B 108.2
N2 C8 C9 105.54(16)
N2 C8 H8A 110.6
C9 C8 H8A 110.6
N2 C8 H8B 110.6
C9 C8 H8B 110.6
H8A C8 H8B 108.8
C10 C9 C8 104.20(16)
C10 C9 H9A 110.9
C8 C9 H9A 110.9
C10 C9 H9B 110.9
C8 C9 H9B 110.9
H9A C9 H9B 108.9
C9 C10 C11 104.96(16)
C9 C10 H10A 110.8
C11 C10 H10A 110.8
C9 C10 H10B 110.8
C11 C10 H10B 110.8
H10A C10 H10B 108.8
N2 C11 C12 106.40(14)
N2 C11 C10 107.42(14)
C12 C11 C10 113.74(16)
N2 C11 H11 109.7
C12 C11 H11 109.7
C10 C11 H11 109.7
O1 C12 O2 122.69(18)
O1 C12 C11 124.75(17)
O2 C12 C11 112.56(15)
O2 C13 H13A 109.5
O2 C13 H13B 109.5
H13A C13 H13B 109.5
O2 C13 H13C 109.5
H13A C13 H13C 109.5
H13B C13 H13C 109.5
N3 C14 C6 109.06(16)
N3 C14 H14A 109.9
C6 C14 H14A 109.9
N3 C14 H14B 109.9
C6 C14 H14B 109.9
H14A C14 H14B 108.3
C16 C15 N3 107.9(2)
C16 C15 H15A 110.1
N3 C15 H15A 110.1
C16 C15 H15B 110.1
N3 C15 H15B 110.1
H15A C15 H15B 108.4
C15 C16 C17 105.4(2)
C15 C16 H16A 110.7
C17 C16 H16A 110.7
C15 C16 H16B 110.7
C17 C16 H16B 110.7
H16A C16 H16B 108.8
C16 C17 C18 101.46(19)
C16 C17 H17A 111.5
C18 C17 H17A 111.5
C16 C17 H17B 111.5
C18 C17 H17B 111.5
H17A C17 H17B 109.3
N3 C18 C19 107.62(15)
N3 C18 C17 106.11(19)
C19 C18 C17 113.27(17)
N3 C18 H18 109.9
C19 C18 H18 109.9
C17 C18 H18 109.9
O3 C19 O4 124.40(19)
O3 C19 C18 123.50(17)
O4 C19 C18 112.08(16)
O4 C20 H20A 109.5
O4 C20 H20B 109.5
H20A C20 H20B 109.5
O4 C20 H20C 109.5
H20A C20 H20C 109.5
H20B C20 H20C 109.5
O8 S1 O7 116.25(15)
O8 S1 O9 113.71(12)
O7 S1 O9 114.98(12)
O8 S1 C21 103.41(13)
O7 S1 C21 102.71(13)
O9 S1 C21 103.36(11)
F1 C21 F3 107.1(2)
F1 C21 F2 108.1(2)
F3 C21 F2 107.0(2)
F1 C21 S1 111.38(19)
F3 C21 S1 111.5(2)
F2 C21 S1 111.48(17)
O10 S2 O11 115.26(11)
O10 S2 O12 114.62(9)
O11 S2 O12 114.10(9)
O10 S2 C22 103.75(11)
O11 S2 C22 103.10(11)
O12 S2 C22 103.90(10)
F6 C22 F5 107.6(2)
F6 C22 F4 108.5(2)
F5 C22 F4 107.6(2)
F6 C22 S2 112.07(17)
F5 C22 S2 110.17(16)
F4 C22 S2 110.75(15)

loop_
_geom_bond_atom_site_label_1
_geom_bond_atom_site_label_2
_geom_bond_distance
Fe1 O6 2.1101(15)
Fe1 O5 2.1111(15)
Fe1 N1 2.1783(16)
Fe1 O3 2.2434(13)
Fe1 O1 2.2676(14)
Fe1 N2 2.3344(14)
Fe1 N3 2.3527(17)
O1 C12 1.203(2)
O2 C12 1.326(2)
O2 C13 1.458(2)
O3 C19 1.215(2)
O4 C19 1.313(2)
O4 C20 1.451(3)
O5 H1O 0.77(3)
O5 H2O 0.85(3)
O6 H3O 0.73(3)
O6 H4O 0.80(4)
N1 C2 1.340(2)
N1 C6 1.348(3)
N2 C7 1.477(2)
N2 C11 1.483(2)
N2 C8 1.485(2)
N3 C14 1.468(2)
N3 C18 1.487(2)
N3 C15 1.506(3)
C2 C3 1.384(3)
C2 C7 1.508(3)
C3 C4 1.385(3)
C3 H3 0.9500
C4 C5 1.387(3)
C4 H4 0.9500
C5 C6 1.376(3)
C5 H5 0.9500
C6 C14 1.510(3)
C7 H7A 0.9900
C7 H7B 0.9900
C8 C9 1.537(3)
C8 H8A 0.9900
C8 H8B 0.9900
C9 C10 1.535(3)
C9 H9A 0.9900
C9 H9B 0.9900
C10 C11 1.541(3)
C10 H10A 0.9900
C10 H10B 0.9900
C11 C12 1.515(3)
C11 H11 1.0000
C13 H13A 0.9800
C13 H13B 0.9800
C13 H13C 0.9800
C14 H14A 0.9900
C14 H14B 0.9900
C15 C16 1.498(3)
C15 H15A 0.9900
C15 H15B 0.9900
C16 C17 1.515(4)
C16 H16A 0.9900
C16 H16B 0.9900
C17 C18 1.528(3)
C17 H17A 0.9900
C17 H17B 0.9900
C18 C19 1.513(3)
C18 H18 1.0000
C20 H20A 0.9800
C20 H20B 0.9800
C20 H20C 0.9800
S1 O8 1.4149(19)
S1 O7 1.427(2)
S1 O9 1.4394(17)
S1 C21 1.813(3)
F1 C21 1.318(3)
F2 C21 1.325(3)
F3 C21 1.322(3)
S2 O10 1.4269(16)
S2 O11 1.4416(16)
S2 O12 1.4434(15)
S2 C22 1.818(2)
F4 C22 1.334(3)
F5 C22 1.326(3)
F6 C22 1.314(3)

loop_
_geom_hbond_atom_site_label_D
_geom_hbond_atom_site_label_H
_geom_hbond_atom_site_label_A
_geom_hbond_distance_DH
_geom_hbond_distance_HA
_geom_hbond_distance_DA
_geom_hbond_angle_DHA
_geom_hbond_site_symmetry_A
O5 H1O O9 0.77(3) 1.96(3) 2.712(2) 167(3) 2_656
O5 H2O O11 0.85(3) 1.91(3) 2.752(2) 175(3) 1_554
O6 H3O O12 0.73(3) 2.02(3) 2.744(2) 176(2) 2_646
O6 H4O O8 0.80(4) 1.94(4) 2.690(2) 156(4) .

loop_
_geom_torsion_atom_site_label_1
_geom_torsion_atom_site_label_2
_geom_torsion_atom_site_label_3
_geom_torsion_atom_site_label_4
_geom_torsion
O6 Fe1 O1 C12 60.39(14)
O5 Fe1 O1 C12 -122.08(15)
N1 Fe1 O1 C12 -33.22(18)
O3 Fe1 O1 C12 149.15(15)
N2 Fe1 O1 C12 -27.39(14)
N3 Fe1 O1 C12 152.83(14)
O6 Fe1 O3 C19 -115.84(15)
O5 Fe1 O3 C19 72.61(15)
N1 Fe1 O3 C19 -16.66(19)
O1 Fe1 O3 C19 160.95(15)
N2 Fe1 O3 C19 166.57(14)
N3 Fe1 O3 C19 -16.86(14)
O6 Fe1 N1 C2 -67.56(15)
O5 Fe1 N1 C2 108.64(15)
O3 Fe1 N1 C2 -163.00(13)
O1 Fe1 N1 C2 20.80(19)
N2 Fe1 N1 C2 15.04(14)
N3 Fe1 N1 C2 -162.80(16)
O6 Fe1 N1 C6 114.01(15)
O5 Fe1 N1 C6 -69.79(15)
O3 Fe1 N1 C6 18.57(19)
O1 Fe1 N1 C6 -157.63(13)
N2 Fe1 N1 C6 -163.39(15)
N3 Fe1 N1 C6 18.77(14)
O6 Fe1 N2 C7 70.07(12)
O5 Fe1 N2 C7 -119.72(11)
N1 Fe1 N2 C7 -29.88(11)
O3 Fe1 N2 C7 148.08(11)
O1 Fe1 N2 C7 153.81(12)
N3 Fe1 N2 C7 -26.41(16)
O6 Fe1 N2 C11 -52.93(12)
O5 Fe1 N2 C11 117.29(12)
N1 Fe1 N2 C11 -152.88(13)
O3 Fe1 N2 C11 25.08(17)
O1 Fe1 N2 C11 30.81(11)
N3 Fe1 N2 C11 -149.41(12)
O6 Fe1 N2 C8 -167.71(13)
O5 Fe1 N2 C8 2.50(13)
N1 Fe1 N2 C8 92.33(12)
O3 Fe1 N2 C8 -89.70(14)
O1 Fe1 N2 C8 -83.98(12)
N3 Fe1 N2 C8 95.81(15)
O6 Fe1 N3 C14 -130.57(13)
O5 Fe1 N3 C14 56.86(12)
N1 Fe1 N3 C14 -34.51(12)
O3 Fe1 N3 C14 145.36(13)
O1 Fe1 N3 C14 141.64(12)
N2 Fe1 N3 C14 -38.01(17)
O6 Fe1 N3 C18 108.20(13)
O5 Fe1 N3 C18 -64.37(13)
N1 Fe1 N3 C18 -155.75(14)
O3 Fe1 N3 C18 24.13(12)
O1 Fe1 N3 C18 20.40(18)
N2 Fe1 N3 C18 -159.24(12)
O6 Fe1 N3 C15 -9.97(15)
O5 Fe1 N3 C15 177.46(15)
N1 Fe1 N3 C15 86.08(14)
O3 Fe1 N3 C15 -94.04(14)
O1 Fe1 N3 C15 -97.77(16)
N2 Fe1 N3 C15 82.59(17)
C6 N1 C2 C3 0.5(3)
Fe1 N1 C2 C3 -177.93(15)
C6 N1 C2 C7 -178.16(17)
Fe1 N1 C2 C7 3.4(2)
N1 C2 C3 C4 -1.2(3)
C7 C2 C3 C4 177.4(2)
C2 C3 C4 C5 0.7(3)
C3 C4 C5 C6 0.3(3)
C2 N1 C6 C5 0.6(3)
Fe1 N1 C6 C5 179.07(16)
C2 N1 C6 C14 -177.14(18)
Fe1 N1 C6 C14 1.3(2)
C4 C5 C6 N1 -1.0(3)
C4 C5 C6 C14 176.5(2)
C11 N2 C7 C2 162.93(14)
C8 N2 C7 C2 -82.58(18)
Fe1 N2 C7 C2 40.92(17)
N1 C2 C7 N2 -31.0(2)
C3 C2 C7 N2 150.36(19)
C7 N2 C8 C9 -80.91(18)
C11 N2 C8 C9 39.09(18)
Fe1 N2 C8 C9 158.22(12)
N2 C8 C9 C10 -30.8(2)
C8 C9 C10 C11 10.4(2)
C7 N2 C11 C12 -151.38(15)
C8 N2 C11 C12 89.78(16)
Fe1 N2 C11 C12 -30.76(17)
C7 N2 C11 C10 86.47(19)
C8 N2 C11 C10 -32.37(19)
Fe1 N2 C11 C10 -152.91(13)
C9 C10 C11 N2 13.3(2)
C9 C10 C11 C12 -104.19(19)
Fe1 O1 C12 O2 -159.65(15)
Fe1 O1 C12 C11 20.0(2)
C13 O2 C12 O1 3.9(3)
C13 O2 C12 C11 -175.77(17)
N2 C11 C12 O1 8.5(3)
C10 C11 C12 O1 126.5(2)
N2 C11 C12 O2 -171.88(16)
C10 C11 C12 O2 -53.8(2)
C18 N3 C14 C6 167.22(17)
C15 N3 C14 C6 -76.9(2)
Fe1 N3 C14 C6 46.15(18)
N1 C6 C14 N3 -33.8(2)
C5 C6 C14 N3 148.5(2)
C14 N3 C15 C16 -115.0(2)
C18 N3 C15 C16 4.8(3)
Fe1 N3 C15 C16 126.45(18)
N3 C15 C16 C17 18.6(3)
C15 C16 C17 C18 -33.7(3)
C14 N3 C18 C19 -146.17(17)
C15 N3 C18 C19 95.1(2)
Fe1 N3 C18 C19 -28.06(19)
C14 N3 C18 C17 92.3(2)
C15 N3 C18 C17 -26.4(2)
Fe1 N3 C18 C17 -149.61(14)
C16 C17 C18 N3 37.4(2)
C16 C17 C18 C19 -80.4(2)
Fe1 O3 C19 O4 -172.23(15)
Fe1 O3 C19 C18 6.1(3)
C20 O4 C19 O3 0.3(3)
C20 O4 C19 C18 -178.20(18)
N3 C18 C19 O3 16.1(3)
C17 C18 C19 O3 133.1(2)
N3 C18 C19 O4 -165.32(17)
C17 C18 C19 O4 -48.4(3)
O8 S1 C21 F1 178.2(2)
O7 S1 C21 F1 56.9(2)
O9 S1 C21 F1 -63.0(2)
O8 S1 C21 F3 -62.2(2)
O7 S1 C21 F3 176.5(2)
O9 S1 C21 F3 56.6(2)
O8 S1 C21 F2 57.3(2)
O7 S1 C21 F2 -64.0(2)
O9 S1 C21 F2 176.13(19)
O10 S2 C22 F6 -177.43(17)
O11 S2 C22 F6 -56.91(19)
O12 S2 C22 F6 62.40(19)
O10 S2 C22 F5 62.85(19)
O11 S2 C22 F5 -176.62(17)
O12 S2 C22 F5 -57.31(19)
O10 S2 C22 F4 -56.10(19)
O11 S2 C22 F4 64.43(19)
O12 S2 C22 F4 -176.26(16)
